data_7200638
loop_
_publ_author_name
'Billing, David G.'
'Lemmerer, Andreas'

_publ_section_title
;
 Inorganic--organic hybrid materials incorporating primary cyclic
 ammonium cations: The lead bromide and chloride series
;
_journal_issue 8
_journal_name_full CrystEngComm
_journal_page_first 1549
_journal_paper_doi 10.1039/b819455f
_journal_volume 11
_journal_year 2009
_chemical_formula_moiety 'Cl4 Pb, C10 H24 N2'
_chemical_formula_sum 'C10 H24 Cl4 N2 Pb'
_chemical_formula_weight 521.3
_chemical_name_common bis(cyclopentylammonium)tetrachloroplumbate(ii)
_chemical_name_systematic
;
bis(cyclopentylammonium)tetrachloroplumbate(II)
;
_space_group_IT_number 64
_symmetry_cell_setting orthorhombic
_symmetry_space_group_name_Hall '-C 2ac 2'
_symmetry_space_group_name_H-M 'C m c a'
_atom_sites_solution_hydrogens geom
_atom_sites_solution_primary direct
_atom_sites_solution_secondary difmap
_audit_conform_dict_location ftp://ftp.iucr.org/pub/cif_core.dic
_audit_conform_dict_name cif_core.dic
_audit_conform_dict_version 2.3
_audit_creation_date 2005-11-13T16:34:19-00:00
_audit_creation_method 'WinGX routine CIF_UPDATE'
_cell_angle_alpha 90
_cell_angle_beta 90
_cell_angle_gamma 90
_cell_formula_units_Z 4
_cell_length_a 25.8420(10)
_cell_length_b 8.5174(3)
_cell_length_c 7.6956(3)
_cell_measurement_reflns_used 2939
_cell_measurement_temperature 293(2)
_cell_measurement_theta_max 28.19
_cell_measurement_theta_min 3.15
_cell_volume 1693.85(11)
_computing_cell_refinement 'Bruker SAINT+ (Bruker, 1999)'
_computing_data_collection 'Bruker SMART-NT (Bruker, 1998)'
_computing_data_reduction 'Bruker SAINT+ (Bruker, 1999)'
_computing_molecular_graphics
;
Ortep-3 for Windows (Farrugia, 1997) and DIAMOND (Brandenburg, 1999)
;
_computing_publication_material
;
WinGX publication routines (Farrugia, 1999) and PLATON (Spek, 2002)
;
_computing_structure_refinement 'SHELXL-97 (Sheldrick, 1997)'
_computing_structure_solution 'SHELXS-97 (Sheldrick, 1997)'
_diffrn_ambient_temperature 293(2)
_diffrn_measured_fraction_theta_full 1
_diffrn_measured_fraction_theta_max 1
_diffrn_measurement_device_type 'CCD area detector'
_diffrn_measurement_method 'phi and omega scans'
_diffrn_radiation_monochromator graphite
_diffrn_radiation_type MoK\a
_diffrn_radiation_wavelength 0.71073
_diffrn_reflns_av_R_equivalents 0.0496
_diffrn_reflns_av_unetI/netI 0.0294
_diffrn_reflns_limit_h_max 34
_diffrn_reflns_limit_h_min -28
_diffrn_reflns_limit_k_max 11
_diffrn_reflns_limit_k_min -10
_diffrn_reflns_limit_l_max 7
_diffrn_reflns_limit_l_min -10
_diffrn_reflns_number 5933
_diffrn_reflns_theta_full 28
_diffrn_reflns_theta_max 28
_diffrn_reflns_theta_min 1.58
_exptl_absorpt_coefficient_mu 10.575
_exptl_absorpt_correction_T_max 0.7182
_exptl_absorpt_correction_T_min 0.0642
_exptl_absorpt_correction_type integration
_exptl_absorpt_process_details 'Bruker XPREP (Bruker, 1999)'
_exptl_crystal_colour colourless
_exptl_crystal_density_diffrn 2.044
_exptl_crystal_density_meas 0
_exptl_crystal_density_method 'not measured'
_exptl_crystal_description plate
_exptl_crystal_F_000 992
_exptl_crystal_size_max 0.42
_exptl_crystal_size_mid 0.23
_exptl_crystal_size_min 0.03
_refine_diff_density_max 4.747
_refine_diff_density_min -2.927
_refine_diff_density_rms 0.258
_refine_ls_extinction_method none
_refine_ls_goodness_of_fit_ref 1.054
_refine_ls_hydrogen_treatment constr
_refine_ls_matrix_type full
_refine_ls_number_parameters 59
_refine_ls_number_reflns 1051
_refine_ls_number_restraints 49
_refine_ls_restrained_S_all 1.044
_refine_ls_R_factor_all 0.0522
_refine_ls_R_factor_gt 0.0411
_refine_ls_shift/su_max 0.001
_refine_ls_shift/su_mean 0
_refine_ls_structure_factor_coef Fsqd
_refine_ls_weighting_details 'calc w=1/[\s^2^(Fo^2^)+(0.0639P)^2^+30.5208P] where P=(Fo^2^+2Fc^2^)/3'
_refine_ls_weighting_scheme calc
_refine_ls_wR_factor_gt 0.1052
_refine_ls_wR_factor_ref 0.1127
_reflns_number_gt 817
_reflns_number_total 1051
_reflns_threshold_expression >2sigma(I)
_cod_data_source_file b819455f.txt
_cod_data_source_block 9
_cod_depositor_comments
;
The following automatic conversions were performed:
'_symmetry_cell_setting' value 'Orthorhombic' changed to 'orthorhombic'
according to '/home/saulius/struct/CIF-dictionaries/cif_core.dic'
dictionary named 'cif_core.dic' version 2.4.1 from 2010-06-29.

Automatic conversion script
Id: cif_fix_enum 1527 2010-12-29 10:47:43Z saulius 
;
_cod_original_sg_symbol_Hall '-C 2bc 2'
_cod_original_sg_symbol_H-M Cmca
_cod_database_code 7200638

loop_
_symmetry_equiv_pos_as_xyz
'x, y, z'
'-x, -y+1/2, z+1/2'
'x, -y, -z'
'-x+1/2, y, -z+1/2'
'x+1/2, y+1/2, z'
'-x+1/2, -y+1, z+1/2'
'x+1/2, -y+1/2, -z'
'-x+1, y+1/2, -z+1/2'
'-x, -y, -z'
'x, y-1/2, -z-1/2'
'-x, y, z'
'x-1/2, -y, z-1/2'
'-x+1/2, -y+1/2, -z'
'x+1/2, y, -z-1/2'
'-x+1/2, y+1/2, z'
'x, -y+1/2, z-1/2'

loop_
_atom_site_label
_atom_site_type_symbol
_atom_site_fract_x
_atom_site_fract_y
_atom_site_fract_z
_atom_site_U_iso_or_equiv
_atom_site_adp_type
_atom_site_occupancy
_atom_site_symmetry_multiplicity
_atom_site_calc_flag
_atom_site_refinement_flags
_atom_site_disorder_assembly
_atom_site_disorder_group
C1 C 0.1325(3) 0.4510(10) -0.0405(11) 0.028(2) Uani 0.5 1 d PGU . .
H1 H 0.1271 0.4042 -0.1554 0.033 Uiso 0.5 1 calc PR . .
C2 C 0.1327(4) 0.6290(11) -0.0578(19) 0.040(3) Uani 0.5 1 d PGU . .
H2A H 0.1124 0.6605 -0.158 0.047 Uiso 0.5 1 calc PR . .
H2B H 0.1176 0.6765 0.045 0.047 Uiso 0.5 1 calc PR . .
C3 C 0.1884(4) 0.6820(13) -0.079(2) 0.068(5) Uani 0.5 1 d PGU . .
H3A H 0.1978 0.6877 -0.2009 0.081 Uiso 0.5 1 calc PR . .
H3B H 0.1938 0.784 -0.0261 0.081 Uiso 0.5 1 calc PR . .
C4 C 0.2193(3) 0.5565(18) 0.014(2) 0.074(5) Uani 0.5 1 d PGU . .
H4A H 0.2511 0.5353 -0.0494 0.089 Uiso 0.5 1 calc PR . .
H4B H 0.2283 0.5915 0.1298 0.089 Uiso 0.5 1 calc PR . .
C5 C 0.1865(3) 0.4096(14) 0.023(2) 0.055(4) Uani 0.5 1 d PGU . .
H5A H 0.185 0.3715 0.1416 0.067 Uiso 0.5 1 calc PR . .
H5B H 0.2013 0.328 -0.0495 0.067 Uiso 0.5 1 calc PR . .
N1 N 0.0927(4) 0.3939(13) 0.0775(15) 0.033(3) Uani 0.5 1 d PGU . .
H1A H 0.0617 0.4211 0.0374 0.05 Uiso 0.5 1 calc PR . .
H1B H 0.0974 0.436 0.1822 0.05 Uiso 0.5 1 calc PR . .
H1C H 0.0947 0.2898 0.0851 0.05 Uiso 0.5 1 calc PR . .
Cl1 Cl 0.10935(17) 0 0 0.102(3) Uani 1 2 d S . .
Cl2 Cl 0 0.1981(4) 0.3104(4) 0.0365(6) Uani 1 2 d S . .
Pb1 Pb 0 0 0 0.0215(2) Uani 1 4 d S . .

loop_
_atom_site_aniso_label
_atom_site_aniso_U_11
_atom_site_aniso_U_22
_atom_site_aniso_U_33
_atom_site_aniso_U_23
_atom_site_aniso_U_13
_atom_site_aniso_U_12
C1 0.036(5) 0.021(5) 0.026(6) -0.003(5) 0.002(5) 0.006(5)
C2 0.042(6) 0.024(6) 0.052(8) 0.011(6) 0.009(7) -0.005(5)
C3 0.046(7) 0.047(8) 0.110(13) 0.017(10) 0.012(9) -0.010(6)
C4 0.044(7) 0.062(10) 0.116(14) 0.009(11) -0.012(9) -0.010(6)
C5 0.035(5) 0.048(8) 0.084(12) 0.016(8) -0.004(7) 0.004(6)
N1 0.035(6) 0.027(6) 0.038(7) 0.013(6) -0.006(5) -0.007(5)
Cl1 0.0354(18) 0.125(5) 0.145(5) 0.104(4) 0 0
Cl2 0.0380(13) 0.0391(15) 0.0323(12) -0.0072(13) 0 0
Pb1 0.0267(3) 0.0171(3) 0.0206(3) -0.0002(2) 0 0

loop_
_atom_type_symbol
_atom_type_description
_atom_type_scat_dispersion_real
_atom_type_scat_dispersion_imag
_atom_type_scat_source
C C 0.0033 0.0016 'International Tables Vol C Tables 4.2.6.8 and 6.1.1.4'
H H 0 0 'International Tables Vol C Tables 4.2.6.8 and 6.1.1.4'
N N 0.0061 0.0033 'International Tables Vol C Tables 4.2.6.8 and 6.1.1.4'
Cl Cl 0.1484 0.1585 'International Tables Vol C Tables 4.2.6.8 and 6.1.1.4'
Pb Pb -3.3944 10.1111 'International Tables Vol C Tables 4.2.6.8 and 6.1.1.4'

loop_
_exptl_crystal_face_index_h
_exptl_crystal_face_index_k
_exptl_crystal_face_index_l
_exptl_crystal_face_perp_dist
-2 0 0 0.015
2 0 0 0.015
1 -1 -1 0.105
0 -2 0 0.15
1 3 1 0.08
3 1 1 0.1
2 4 -3 0.21

loop_
_geom_angle_atom_site_label_1
_geom_angle_atom_site_label_2
_geom_angle_atom_site_label_3
_geom_angle
_geom_angle_site_symmetry_1
_geom_angle_site_symmetry_3
_geom_angle_publ_flag
N1 C1 C5 111.8 . . ?
N1 C1 C2 112.9 . . ?
C5 C1 C2 104.8 . . ?
N1 C1 H1 109.1 . . ?
C5 C1 H1 109.1 . . ?
C2 C1 H1 109.1 . . ?
C3 C2 C1 108 . . ?
C3 C2 H2A 110.1 . . ?
C1 C2 H2A 110.1 . . ?
C3 C2 H2B 110.1 . . ?
C1 C2 H2B 110.1 . . ?
H2A C2 H2B 108.4 . . ?
C4 C3 C2 103.9 . . ?
C4 C3 H3A 111 . . ?
C2 C3 H3A 111 . . ?
C4 C3 H3B 111 . . ?
C2 C3 H3B 111 . . ?
H3A C3 H3B 109 . . ?
C5 C4 C3 108 . . ?
C5 C4 H4A 110.1 . . ?
C3 C4 H4A 110.1 . . ?
C5 C4 H4B 110.1 . . ?
C3 C4 H4B 110.1 . . ?
H4A C4 H4B 108.4 . . ?
C4 C5 C1 107.9 . . ?
C4 C5 H5A 110.1 . . ?
C1 C5 H5A 110.1 . . ?
C4 C5 H5B 110.1 . . ?
C1 C5 H5B 110.1 . . ?
H5A C5 H5B 108.4 . . ?
C1 N1 H1A 109.5 . . ?
C1 N1 H1B 109.5 . . ?
H1A N1 H1B 109.5 . . ?
C1 N1 H1C 109.5 . . ?
H1A N1 H1C 109.5 . . ?
H1B N1 H1C 109.5 . . ?
Pb1 Cl2 Pb1 154.80(12) . 2 ?
Cl1 Pb1 Cl1 180 . 9 ?
Cl1 Pb1 Cl2 90 . 9 ?
Cl1 Pb1 Cl2 90 9 9 ?
Cl1 Pb1 Cl2 90 . . ?
Cl1 Pb1 Cl2 90 9 . ?
Cl2 Pb1 Cl2 180.00(7) 9 . ?
Cl1 Pb1 Cl2 90 . 2_554 ?
Cl1 Pb1 Cl2 90 9 2_554 ?
Cl2 Pb1 Cl2 95.66(2) 9 2_554 ?
Cl2 Pb1 Cl2 84.34(2) . 2_554 ?
Cl1 Pb1 Cl2 90 . 10_556 ?
Cl1 Pb1 Cl2 90 9 10_556 ?
Cl2 Pb1 Cl2 84.34(2) 9 10_556 ?
Cl2 Pb1 Cl2 95.66(2) . 10_556 ?
Cl2 Pb1 Cl2 180.00(6) 2_554 10_556 ?

loop_
_geom_bond_atom_site_label_1
_geom_bond_atom_site_label_2
_geom_bond_distance
_geom_bond_site_symmetry_2
_geom_bond_publ_flag
C1 N1 1.4554 . ?
C1 C5 1.5201 . ?
C1 C2 1.5218 . ?
C1 H1 0.98 . ?
C2 C3 1.5173 . ?
C2 H2A 0.97 . ?
C2 H2B 0.97 . ?
C3 C4 1.5139 . ?
C3 H3A 0.97 . ?
C3 H3B 0.97 . ?
C4 C5 1.5134 . ?
C4 H4A 0.97 . ?
C4 H4B 0.97 . ?
C5 H5A 0.97 . ?
C5 H5B 0.97 . ?
N1 H1A 0.89 . ?
N1 H1B 0.89 . ?
N1 H1C 0.89 . ?
Cl1 Pb1 2.826(4) . ?
Cl2 Pb1 2.925(3) . ?
Cl2 Pb1 2.957(3) 2 ?
Pb1 Cl1 2.826(4) 9 ?
Pb1 Cl2 2.925(3) 9 ?
Pb1 Cl2 2.957(3) 2_554 ?
Pb1 Cl2 2.957(3) 10_556 ?

loop_
_geom_hbond_atom_site_label_D
_geom_hbond_atom_site_label_H
_geom_hbond_atom_site_label_A
_geom_hbond_distance_DH
_geom_hbond_distance_HA
_geom_hbond_distance_DA
_geom_hbond_angle_DHA
_geom_hbond_site_symmetry_A
N1 H1A Cl2 0.89 2.57 3.252(11) 133.7 2_554
N1 H1B Cl1 0.89 2.52 3.402(12) 168.7 10_566
N1 H1C Cl1 0.89 2.58 3.435(12) 160.8 .

loop_
_geom_torsion_atom_site_label_1
_geom_torsion_atom_site_label_2
_geom_torsion_atom_site_label_3
_geom_torsion_atom_site_label_4
_geom_torsion
_geom_torsion_site_symmetry_1
_geom_torsion_site_symmetry_2
_geom_torsion_site_symmetry_3
_geom_torsion_site_symmetry_4
_geom_torsion_publ_flag
N1 C1 C2 C3 144.9 . . . . ?
C5 C1 C2 C3 23 . . . . ?
C1 C2 C3 C4 -27.7 . . . . ?
C2 C3 C4 C5 21.7 . . . . ?
C3 C4 C5 C1 -8 . . . . ?
N1 C1 C5 C4 -131.7 . . . . ?
C2 C1 C5 C4 -9 . . . . ?
Pb1 Cl2 Pb1 Cl1 90 2 . . . ?
Pb1 Cl2 Pb1 Cl1 -90 2 . . 9 ?
Pb1 Cl2 Pb1 Cl2 0 2 . . 2_554 ?
Pb1 Cl2 Pb1 Cl2 180 2 . . 10_556 ?
